data_1554963
loop_
_publ_author_name
'Rui, Kang-Hua'
'Yang, Song'
'Wei, Yin'
'Shi, Min'

_publ_section_title
;
 Rh(i)-Catalyzed stereoselective intramolecular cycloaddition reactions of
 ene-vinylidenecyclopropanes for the construction of fused 6,5-bicyclic
 skeletons with a quaternary all-carbon stereocenter
;
_journal_issue 14
_journal_name_full 'Organic Chemistry Frontiers'
_journal_page_first 2506
_journal_paper_doi 10.1039/C9QO00611G
_journal_volume 6
_journal_year 2019
_chemical_absolute_configuration ad
_chemical_formula_sum 'C22 H29 N O2 S'
_chemical_formula_weight 371.52
_space_group_crystal_system orthorhombic
_space_group_IT_number 19
_space_group_name_Hall 'P 2ac 2ab'
_space_group_name_H-M_alt 'P 21 21 21'
_atom_sites_solution_hydrogens geom
_audit_creation_method SHELXL-2013
_audit_update_record
;
2017-05-12 deposited with the CCDC.	2019-05-28 downloaded from the CCDC.
;
_cell_angle_alpha 90
_cell_angle_beta 90
_cell_angle_gamma 90
_cell_formula_units_Z 4
_cell_length_a 8.8700(16)
_cell_length_b 10.6671(18)
_cell_length_c 21.508(4)
_cell_measurement_reflns_used 1317
_cell_measurement_temperature 293(2)
_cell_measurement_theta_max 38.969
_cell_measurement_theta_min 4.968
_cell_volume 2035.0(6)
_computing_cell_refinement 'Bruker SMART'
_computing_data_collection 'Bruker SMART'
_computing_data_reduction 'Bruker SHELXTL'
_computing_molecular_graphics 'Bruker SHELXTL'
_computing_publication_material 'Bruker SHELXTL'
_computing_structure_refinement 'SHELXL-2013 (Sheldrick, 2013)'
_computing_structure_solution 'Bruker SHELXTL'
_diffrn_ambient_temperature 293(2)
_diffrn_measured_fraction_theta_full 0.981
_diffrn_measured_fraction_theta_max 1.000
_diffrn_measurement_device_type 'CCD area detector'
_diffrn_measurement_method 'phi and omega scans'
_diffrn_radiation_type MoK\a
_diffrn_radiation_wavelength 0.71073
_diffrn_reflns_av_R_equivalents 0.0649
_diffrn_reflns_av_unetI/netI 0.0669
_diffrn_reflns_Laue_measured_fraction_full 0.981
_diffrn_reflns_Laue_measured_fraction_max 1.000
_diffrn_reflns_limit_h_max 10
_diffrn_reflns_limit_h_min -10
_diffrn_reflns_limit_k_max 12
_diffrn_reflns_limit_k_min -12
_diffrn_reflns_limit_l_max 22
_diffrn_reflns_limit_l_min -25
_diffrn_reflns_number 11111
_diffrn_reflns_point_group_measured_fraction_full 0.979
_diffrn_reflns_point_group_measured_fraction_max 1.000
_diffrn_reflns_theta_full 25.242
_diffrn_reflns_theta_max 24.999
_diffrn_reflns_theta_min 1.894
_exptl_absorpt_coefficient_mu 0.174
_exptl_absorpt_correction_T_max 0.7456
_exptl_absorpt_correction_T_min 0.6245
_exptl_absorpt_correction_type multi-scan
_exptl_absorpt_process_details sadabs
_exptl_crystal_colour colorless
_exptl_crystal_density_diffrn 1.213
_exptl_crystal_description prismatic
_exptl_crystal_F_000 800
_exptl_crystal_size_max 0.200
_exptl_crystal_size_mid 0.170
_exptl_crystal_size_min 0.130
_refine_diff_density_max 0.174
_refine_diff_density_min -0.165
_refine_diff_density_rms 0.036
_refine_ls_abs_structure_details
; 
 Flack x determined using 833 quotients [(I+)-(I-)]/[(I+)+(I-)] 
 (Parsons and Flack (2004), Acta Cryst. A60, s61). 
;
_refine_ls_abs_structure_Flack -0.03(7)
_refine_ls_extinction_method none
_refine_ls_goodness_of_fit_ref 0.959
_refine_ls_hydrogen_treatment constr
_refine_ls_matrix_type full
_refine_ls_number_parameters 237
_refine_ls_number_reflns 3602
_refine_ls_number_restraints 0
_refine_ls_restrained_S_all 0.959
_refine_ls_R_factor_all 0.0781
_refine_ls_R_factor_gt 0.0496
_refine_ls_shift/su_max 0.000
_refine_ls_shift/su_mean 0.000
_refine_ls_structure_factor_coef Fsqd
_refine_ls_weighting_details 'w=1/[\s^2^(Fo^2^)+(0.0520P)^2^] where P=(Fo^2^+2Fc^2^)/3'
_refine_ls_weighting_scheme calc
_refine_ls_wR_factor_gt 0.1022
_refine_ls_wR_factor_ref 0.1128
_reflns_Friedel_coverage 0.735
_reflns_Friedel_fraction_full 0.977
_reflns_Friedel_fraction_max 1.000
_reflns_number_gt 2508
_reflns_number_total 3602
_reflns_threshold_expression 'I > 2\s(I)'
_cod_data_source_file c9qo00611g2.cif
_cod_data_source_block cd17267
_cod_original_cell_volume 2035.1(6)
_cod_database_code 1554963
_shelx_space_group_comment
; 
The symmetry employed for this shelxl refinement is uniquely defined 
by the following loop, which should always be used as a source of 
symmetry information in preference to the above space-group names. 
They are only intended as comments. 
;
_shelx_estimated_absorpt_t_min 0.966
_shelx_estimated_absorpt_t_max 0.978
_shelxl_version_number 2013-4

loop_
_space_group_symop_operation_xyz
'x, y, z'
'-x+1/2, -y, z+1/2'
'-x, y+1/2, -z+1/2'
'x+1/2, -y+1/2, -z'

loop_
_atom_site_label
_atom_site_type_symbol
_atom_site_fract_x
_atom_site_fract_y
_atom_site_fract_z
_atom_site_U_iso_or_equiv
_atom_site_adp_type
_atom_site_occupancy
_atom_site_site_symmetry_order
_atom_site_calc_flag
_atom_site_refinement_flags_posn
_atom_site_refinement_flags_adp
S1 S 0.41258(13) 0.67685(9) 0.81108(6) 0.0543(3) Uani 1 1 d . .
N1 N 0.4312(4) 0.7358(3) 0.88024(15) 0.0536(10) Uani 1 1 d . .
O1 O 0.3568(3) 0.5521(2) 0.81826(16) 0.0667(9) Uani 1 1 d . .
O2 O 0.3270(4) 0.7663(3) 0.77623(14) 0.0664(9) Uani 1 1 d . .
C1 C 0.4518(5) 0.7031(4) 0.9899(2) 0.0539(12) Uani 1 1 d . .
H1 H 0.3436 0.6853 0.9928 0.065 Uiso 1 1 calc R U
C2 C 0.5305(6) 0.6459(4) 1.0474(2) 0.0705(15) Uani 1 1 d . .
H2A H 0.4731 0.5763 1.0642 0.085 Uiso 1 1 calc R U
H2B H 0.6316 0.6177 1.0375 0.085 Uiso 1 1 calc R U
C3 C 0.5335(6) 0.7531(5) 1.0913(2) 0.0700(14) Uani 1 1 d . .
H3 H 0.5537 0.7443 1.1335 0.084 Uiso 1 1 calc R U
C4 C 0.5048(5) 0.8625(4) 1.0647(2) 0.0540(11) Uani 1 1 d . .
C5 C 0.4746(4) 0.8426(4) 0.99802(19) 0.0462(10) Uani 1 1 d . .
C6 C 0.4771(5) 0.9195(4) 0.94897(19) 0.0451(10) Uani 1 1 d . .
C7 C 0.4600(6) 0.8701(3) 0.8838(2) 0.0612(13) Uani 1 1 d . .
H7A H 0.3775 0.9141 0.8638 0.073 Uiso 1 1 calc R U
H7B H 0.5512 0.8888 0.8607 0.073 Uiso 1 1 calc R U
C8 C 0.5074(5) 0.6586(4) 0.9274(2) 0.0583(12) Uani 1 1 d . .
H8A H 0.6159 0.6686 0.9244 0.070 Uiso 1 1 calc R U
H8B H 0.4830 0.5707 0.9215 0.070 Uiso 1 1 calc R U
C9 C 0.5124(6) 0.9843(4) 1.0987(2) 0.0790(16) Uani 1 1 d . .
H9A H 0.5262 0.9686 1.1423 0.119 Uiso 1 1 calc R U
H9B H 0.4203 1.0298 1.0924 0.119 Uiso 1 1 calc R U
H9C H 0.5957 1.0327 1.0832 0.119 Uiso 1 1 calc R U
C10 C 0.5107(5) 1.0599(3) 0.95210(19) 0.0442(10) Uani 1 1 d . .
H10 H 0.4875 1.0878 0.9944 0.053 Uiso 1 1 calc R U
C11 C 0.4160(5) 1.1391(3) 0.9076(2) 0.0579(12) Uani 1 1 d . .
H11A H 0.4341 1.1116 0.8652 0.069 Uiso 1 1 calc R U
H11B H 0.3100 1.1267 0.9167 0.069 Uiso 1 1 calc R U
C12 C 0.4539(5) 1.2778(4) 0.9131(2) 0.0617(13) Uani 1 1 d . .
H12A H 0.3952 1.3251 0.8831 0.074 Uiso 1 1 calc R U
H12B H 0.4281 1.3074 0.9544 0.074 Uiso 1 1 calc R U
C13 C 0.6207(6) 1.2983(4) 0.9012(2) 0.0653(14) Uani 1 1 d . .
H13A H 0.6445 1.2745 0.8588 0.078 Uiso 1 1 calc R U
H13B H 0.6443 1.3866 0.9061 0.078 Uiso 1 1 calc R U
C14 C 0.7143(6) 1.2233(4) 0.9451(2) 0.0676(14) Uani 1 1 d . .
H14A H 0.6971 1.2523 0.9872 0.081 Uiso 1 1 calc R U
H14B H 0.8202 1.2356 0.9354 0.081 Uiso 1 1 calc R U
C15 C 0.6768(5) 1.0850(4) 0.9408(2) 0.0592(13) Uani 1 1 d . .
H15A H 0.7359 1.0394 0.9713 0.071 Uiso 1 1 calc R U
H15B H 0.7042 1.0543 0.8999 0.071 Uiso 1 1 calc R U
C16 C 0.5934(5) 0.6667(4) 0.77704(19) 0.0511(10) Uani 1 1 d . .
C17 C 0.6613(6) 0.7728(4) 0.7527(2) 0.0607(13) Uani 1 1 d . .
H17 H 0.6123 0.8498 0.7540 0.073 Uiso 1 1 calc R U
C18 C 0.8011(7) 0.7628(5) 0.7267(2) 0.0696(15) Uani 1 1 d . .
H18 H 0.8461 0.8343 0.7103 0.084 Uiso 1 1 calc R U
C19 C 0.8780(6) 0.6508(5) 0.7237(2) 0.0698(14) Uani 1 1 d . .
C20 C 0.8064(6) 0.5455(5) 0.7478(2) 0.0642(13) Uani 1 1 d . .
H20 H 0.8536 0.4678 0.7452 0.077 Uiso 1 1 calc R U
C21 C 0.6680(6) 0.5543(4) 0.7753(2) 0.0581(12) Uani 1 1 d . .
H21 H 0.6241 0.4836 0.7930 0.070 Uiso 1 1 calc R U
C22 C 1.0289(6) 0.6405(6) 0.6925(3) 0.112(2) Uani 1 1 d . .
H22A H 1.0588 0.7213 0.6772 0.168 Uiso 1 1 calc R U
H22B H 1.0223 0.5826 0.6584 0.168 Uiso 1 1 calc R U
H22C H 1.1022 0.6109 0.7219 0.168 Uiso 1 1 calc R U

loop_
_atom_site_aniso_label
_atom_site_aniso_U_11
_atom_site_aniso_U_22
_atom_site_aniso_U_33
_atom_site_aniso_U_23
_atom_site_aniso_U_13
_atom_site_aniso_U_12
S1 0.0667(7) 0.0388(5) 0.0574(7) -0.0044(6) -0.0005(7) -0.0066(5)
N1 0.075(3) 0.0347(17) 0.052(2) 0.0016(16) -0.004(2) -0.0013(17)
O1 0.074(2) 0.0430(16) 0.083(2) -0.0099(17) 0.0107(18) -0.0134(15)
O2 0.081(2) 0.0571(18) 0.062(2) -0.0038(17) -0.0194(18) 0.0033(17)
C1 0.052(3) 0.052(3) 0.058(3) 0.014(2) -0.002(2) -0.007(2)
C2 0.075(4) 0.067(3) 0.069(4) 0.025(3) -0.012(3) -0.012(3)
C3 0.074(4) 0.081(3) 0.055(3) 0.018(3) -0.014(3) -0.007(3)
C4 0.055(3) 0.064(3) 0.044(3) 0.011(2) -0.003(2) 0.000(2)
C5 0.043(2) 0.049(2) 0.047(3) 0.003(2) 0.002(2) 0.000(2)
C6 0.050(3) 0.044(2) 0.041(3) 0.001(2) 0.000(2) -0.0001(19)
C7 0.092(4) 0.039(2) 0.053(3) 0.003(2) -0.002(3) -0.001(2)
C8 0.066(3) 0.039(2) 0.070(3) 0.008(2) -0.004(2) 0.001(2)
C9 0.112(4) 0.080(4) 0.044(3) 0.000(3) -0.008(3) 0.013(3)
C10 0.057(3) 0.038(2) 0.038(3) -0.0011(19) -0.0023(19) -0.002(2)
C11 0.066(3) 0.041(2) 0.067(3) 0.002(2) -0.009(3) -0.001(2)
C12 0.082(4) 0.039(2) 0.064(3) -0.001(2) -0.009(3) 0.009(2)
C13 0.085(4) 0.044(3) 0.067(3) 0.003(2) 0.003(3) -0.011(3)
C14 0.063(3) 0.056(3) 0.084(4) 0.002(3) -0.005(3) -0.012(2)
C15 0.061(3) 0.045(2) 0.072(3) 0.001(2) -0.001(3) 0.004(2)
C16 0.067(3) 0.043(2) 0.044(2) 0.000(2) 0.000(2) -0.009(2)
C17 0.085(4) 0.046(2) 0.052(3) 0.003(2) 0.001(3) -0.007(2)
C18 0.086(4) 0.068(3) 0.054(3) 0.000(3) 0.003(3) -0.023(3)
C19 0.064(4) 0.088(4) 0.058(3) -0.004(3) -0.005(3) -0.017(3)
C20 0.066(4) 0.061(3) 0.065(3) -0.006(3) -0.004(3) 0.003(3)
C21 0.071(4) 0.045(3) 0.058(3) 0.005(2) -0.001(3) -0.003(2)
C22 0.075(4) 0.155(6) 0.106(5) -0.026(5) 0.014(4) -0.021(4)

loop_
_atom_type_symbol
_atom_type_description
_atom_type_scat_dispersion_real
_atom_type_scat_dispersion_imag
_atom_type_scat_source
C C 0.0033 0.0016 'International Tables Vol C Tables 4.2.6.8 and 6.1.1.4'
H H 0.0000 0.0000 'International Tables Vol C Tables 4.2.6.8 and 6.1.1.4'
N N 0.0061 0.0033 'International Tables Vol C Tables 4.2.6.8 and 6.1.1.4'
O O 0.0106 0.0060 'International Tables Vol C Tables 4.2.6.8 and 6.1.1.4'
S S 0.1246 0.1234 'International Tables Vol C Tables 4.2.6.8 and 6.1.1.4'

loop_
_geom_angle_atom_site_label_1
_geom_angle_atom_site_label_2
_geom_angle_atom_site_label_3
_geom_angle
O1 S1 O2 119.6(2)
O1 S1 N1 107.3(2)
O2 S1 N1 106.02(18)
O1 S1 C16 107.59(19)
O2 S1 C16 107.8(2)
N1 S1 C16 108.1(2)
C7 N1 C8 115.7(4)
C7 N1 S1 116.5(3)
C8 N1 S1 117.5(3)
C8 C1 C5 111.7(3)
C8 C1 C2 116.2(4)
C5 C1 C2 103.6(4)
C8 C1 H1 108.4
C5 C1 H1 108.4
C2 C1 H1 108.4
C3 C2 C1 102.3(4)
C3 C2 H2A 111.3
C1 C2 H2A 111.3
C3 C2 H2B 111.3
C1 C2 H2B 111.3
H2A C2 H2B 109.2
C4 C3 C2 113.7(4)
C4 C3 H3 123.2
C2 C3 H3 123.2
C3 C4 C5 109.1(4)
C3 C4 C9 123.1(4)
C5 C4 C9 127.7(4)
C6 C5 C4 132.6(4)
C6 C5 C1 121.0(4)
C4 C5 C1 106.2(4)
C5 C6 C7 121.3(4)
C5 C6 C10 124.7(4)
C7 C6 C10 113.8(3)
N1 C7 C6 114.2(4)
N1 C7 H7A 108.7
C6 C7 H7A 108.7
N1 C7 H7B 108.7
C6 C7 H7B 108.7
H7A C7 H7B 107.6
N1 C8 C1 106.7(3)
N1 C8 H8A 110.4
C1 C8 H8A 110.4
N1 C8 H8B 110.4
C1 C8 H8B 110.4
H8A C8 H8B 108.6
C4 C9 H9A 109.5
C4 C9 H9B 109.5
H9A C9 H9B 109.5
C4 C9 H9C 109.5
H9A C9 H9C 109.5
H9B C9 H9C 109.5
C15 C10 C11 109.6(4)
C15 C10 C6 110.8(3)
C11 C10 C6 114.0(3)
C15 C10 H10 107.4
C11 C10 H10 107.4
C6 C10 H10 107.4
C12 C11 C10 111.6(4)
C12 C11 H11A 109.3
C10 C11 H11A 109.3
C12 C11 H11B 109.3
C10 C11 H11B 109.3
H11A C11 H11B 108.0
C13 C12 C11 110.0(4)
C13 C12 H12A 109.7
C11 C12 H12A 109.7
C13 C12 H12B 109.7
C11 C12 H12B 109.7
H12A C12 H12B 108.2
C14 C13 C12 111.1(4)
C14 C13 H13A 109.4
C12 C13 H13A 109.4
C14 C13 H13B 109.4
C12 C13 H13B 109.4
H13A C13 H13B 108.0
C13 C14 C15 111.3(4)
C13 C14 H14A 109.4
C15 C14 H14A 109.4
C13 C14 H14B 109.4
C15 C14 H14B 109.4
H14A C14 H14B 108.0
C14 C15 C10 112.1(4)
C14 C15 H15A 109.2
C10 C15 H15A 109.2
C14 C15 H15B 109.2
C10 C15 H15B 109.2
H15A C15 H15B 107.9
C21 C16 C17 119.6(4)
C21 C16 S1 120.2(3)
C17 C16 S1 120.1(4)
C18 C17 C16 119.1(4)
C18 C17 H17 120.4
C16 C17 H17 120.4
C17 C18 C19 122.4(5)
C17 C18 H18 118.8
C19 C18 H18 118.8
C18 C19 C20 117.2(5)
C18 C19 C22 121.7(5)
C20 C19 C22 121.0(5)
C21 C20 C19 121.1(5)
C21 C20 H20 119.5
C19 C20 H20 119.5
C20 C21 C16 120.4(4)
C20 C21 H21 119.8
C16 C21 H21 119.8
C19 C22 H22A 109.5
C19 C22 H22B 109.5
H22A C22 H22B 109.5
C19 C22 H22C 109.5
H22A C22 H22C 109.5
H22B C22 H22C 109.5

loop_
_geom_bond_atom_site_label_1
_geom_bond_atom_site_label_2
_geom_bond_distance
S1 O1 1.428(3)
S1 O2 1.431(3)
S1 N1 1.623(4)
S1 C16 1.766(5)
N1 C7 1.458(5)
N1 C8 1.471(5)
C1 C8 1.509(6)
C1 C5 1.511(5)
C1 C2 1.546(6)
C1 H1 0.9800
C2 C3 1.482(6)
C2 H2A 0.9700
C2 H2B 0.9700
C3 C4 1.325(6)
C3 H3 0.9300
C4 C5 1.473(6)
C4 C9 1.492(6)
C5 C6 1.336(5)
C6 C7 1.505(6)
C6 C10 1.528(5)
C7 H7A 0.9700
C7 H7B 0.9700
C8 H8A 0.9700
C8 H8B 0.9700
C9 H9A 0.9600
C9 H9B 0.9600
C9 H9C 0.9600
C10 C15 1.517(6)
C10 C11 1.528(5)
C10 H10 0.9800
C11 C12 1.521(5)
C11 H11A 0.9700
C11 H11B 0.9700
C12 C13 1.517(7)
C12 H12A 0.9700
C12 H12B 0.9700
C13 C14 1.490(6)
C13 H13A 0.9700
C13 H13B 0.9700
C14 C15 1.515(5)
C14 H14A 0.9700
C14 H14B 0.9700
C15 H15A 0.9700
C15 H15B 0.9700
C16 C21 1.369(6)
C16 C17 1.385(6)
C17 C18 1.364(7)
C17 H17 0.9300
C18 C19 1.378(7)
C18 H18 0.9300
C19 C20 1.390(7)
C19 C22 1.502(7)
C20 C21 1.366(7)
C20 H20 0.9300
C21 H21 0.9300
C22 H22A 0.9600
C22 H22B 0.9600
C22 H22C 0.9600

loop_
_geom_torsion_atom_site_label_1
_geom_torsion_atom_site_label_2
_geom_torsion_atom_site_label_3
_geom_torsion_atom_site_label_4
_geom_torsion
O1 S1 N1 C7 -168.9(3)
O2 S1 N1 C7 -40.0(4)
C16 S1 N1 C7 75.3(4)
O1 S1 N1 C8 47.3(4)
O2 S1 N1 C8 176.2(3)
C16 S1 N1 C8 -68.5(4)
C8 C1 C2 C3 144.1(4)
C5 C1 C2 C3 21.2(5)
C1 C2 C3 C4 -14.7(6)
C2 C3 C4 C5 1.3(6)
C2 C3 C4 C9 -175.6(4)
C3 C4 C5 C6 -160.7(5)
C9 C4 C5 C6 15.9(8)
C3 C4 C5 C1 13.3(5)
C9 C4 C5 C1 -170.1(4)
C8 C1 C5 C6 27.7(6)
C2 C1 C5 C6 153.4(4)
C8 C1 C5 C4 -147.2(4)
C2 C1 C5 C4 -21.4(5)
C4 C5 C6 C7 172.2(5)
C1 C5 C6 C7 -1.1(6)
C4 C5 C6 C10 -2.1(8)
C1 C5 C6 C10 -175.4(4)
C8 N1 C7 C6 -35.2(6)
S1 N1 C7 C6 -179.7(3)
C5 C6 C7 N1 3.8(6)
C10 C6 C7 N1 178.7(4)
C7 N1 C8 C1 60.5(5)
S1 N1 C8 C1 -155.4(3)
C5 C1 C8 N1 -54.5(5)
C2 C1 C8 N1 -173.1(4)
C5 C6 C10 C15 93.6(5)
C7 C6 C10 C15 -81.1(5)
C5 C6 C10 C11 -142.2(4)
C7 C6 C10 C11 43.1(5)
C15 C10 C11 C12 -55.4(5)
C6 C10 C11 C12 179.7(4)
C10 C11 C12 C13 57.0(5)
C11 C12 C13 C14 -57.3(5)
C12 C13 C14 C15 56.8(5)
C13 C14 C15 C10 -56.1(6)
C11 C10 C15 C14 54.6(5)
C6 C10 C15 C14 -178.7(4)
O1 S1 C16 C21 -14.5(4)
O2 S1 C16 C21 -144.7(4)
N1 S1 C16 C21 101.1(4)
O1 S1 C16 C17 166.4(3)
O2 S1 C16 C17 36.1(4)
N1 S1 C16 C17 -78.1(4)
C21 C16 C17 C18 0.8(7)
S1 C16 C17 C18 179.9(4)
C16 C17 C18 C19 -0.1(8)
C17 C18 C19 C20 0.8(8)
C17 C18 C19 C22 177.4(5)
C18 C19 C20 C21 -2.3(7)
C22 C19 C20 C21 -178.9(5)
C19 C20 C21 C16 3.1(7)
C17 C16 C21 C20 -2.3(7)
S1 C16 C21 C20 178.6(4)
